data_9009397
loop_
_publ_author_name
'Baur, W. H.'
'Joswig, W.'

_publ_section_title
;The phases of natrolite occurring during dehydration and rehydration studied
 by single crystal X-ray diffraction methods between room temperature and 923
 K Locality: Khibiny, Kola peninsula, Russia Sample: T = 773 K, crystal II,
 "metanatrolite"
;
_journal_name_full 'Neues Jahrbuch fur Mineralogie, Monatshefte'
_journal_page_first 171
_journal_page_last 187
_journal_volume 1996
_journal_year 1996
_chemical_compound_source 'Khibiny, Kola peninsula, Russia'
_chemical_formula_sum 'Al2 Na1.74 O10 Si3'
_chemical_name_mineral Metanatrolite
_space_group_crystal_system monoclinic
_space_group_IT_number 5
_space_group_name_Hall 'C 2y (1/2*z,x-1/2*z,y)'
_space_group_name_H-M_alt 'C 1 2 1 (a+2*c,a,b)'
_symmetry_space_group_name_H-M 'F 1 1 2'
_cell_angle_alpha 90
_cell_angle_beta 90
_cell_angle_gamma 90.0
_cell_length_a 16.736
_cell_length_b 17.622
_cell_length_c 6.4649
_cell_formula_units_Z 8
_cell_volume 1906.640
_database_code_amcsd 0014890
_diffrn_ambient_temperature 773
_exptl_crystal_density_diffrn 2.356
_cod_depositor_comments
;
 Updating space group information.

 Antanas Vaitkus,
 2017-07-04
;
_cod_original_sg_symbol_H-M 'F 1 1 2'
_cod_original_formula_sum 'Na1.74 Al2 Si3 O10'
_cod_database_code 9009397

loop_
_space_group_symop_operation_xyz
x,y,z
x,1/2+y,1/2+z
1/2+x,y,1/2+z
1/2+x,1/2+y,z
-x,-y,z
-x,1/2-y,1/2+z
1/2-x,-y,1/2+z
1/2-x,1/2-y,z

loop_
_atom_site_label
_atom_site_fract_x
_atom_site_fract_y
_atom_site_fract_z
_atom_site_occupancy
_atom_site_U_iso_or_equiv
Na1 0.05000 0.18310 0.14410 0.92000 0.19600
Na2 0.29420 0.05830 0.37400 0.41000 0.16800
Na21 0.25230 0.07140 0.41500 0.41000 0.06400
Al11 0.03190 0.10080 0.60830 1.00000 0.04370
Al12 0.27540 0.14680 0.85940 1.00000 0.04120
Si11 0.00000 0.00000 -0.01290 1.00000 0.04110
Si12 0.25000 0.25000 0.24280 1.00000 0.04590
Si21 0.14120 0.22750 0.61520 1.00000 0.03870
Si22 0.10690 -0.02590 0.36270 1.00000 0.04330
O11 0.03690 0.06870 0.85440 1.00000 0.06500
O12 0.24910 0.17330 0.11120 1.00000 0.06600
O21 0.04710 0.20210 0.60430 1.00000 0.05600
O22 0.19780 -0.05320 0.34680 1.00000 0.05100
O31 0.09920 0.06250 0.43000 1.00000 0.04800
O32 0.14720 0.29660 0.76340 1.00000 0.06600
O41 0.06620 -0.08110 0.51650 1.00000 0.06000
O42 0.19820 0.15960 0.69180 1.00000 0.06600
O51 0.07040 -0.03510 0.12980 1.00000 0.07400
O52 0.17240 0.25350 0.38750 1.00000 0.07200

loop_
_cod_related_entry_id
_cod_related_entry_database
_cod_related_entry_code
1 AMCSD 0014890
